data_4024720
loop_
_publ_author_name
'Yunhui Lang'
'Fabio E. S. Souza'
'Xinshe Xu'
'Nicholas J. Taylor'
'Abdeljalil Assoud'
'Russell Rodrigo'

_publ_section_title
;
Pentacyclic Furanosteroids: The Synthesis of Potential Kinase Inhibitors
Related to Viridin and Wortmannolone
;
_journal_name_full 'Journal of Organic Chemistry'
_journal_page_first 5429
_journal_page_last 5439
_journal_paper_doi 10.1021/jo900922q
_journal_volume 74
_journal_year 2009
_chemical_formula_sum 'C23 H30 O6 Si'
_chemical_formula_weight 430.56
_chemical_name_systematic
; 
 ? 
;
_space_group_IT_number 14
_symmetry_cell_setting monoclinic
_symmetry_space_group_name_Hall '-P 2ybc'
_symmetry_space_group_name_H-M 'P 1 21/c 1'
_atom_sites_solution_hydrogens geom
_atom_sites_solution_primary direct
_atom_sites_solution_secondary difmap
_audit_creation_method SHELXL-97
_cell_angle_alpha 90.00
_cell_angle_beta 97.290(1)
_cell_angle_gamma 90.00
_cell_formula_units_Z 4
_cell_length_a 7.6476(4)
_cell_length_b 14.7947(8)
_cell_length_c 19.1298(11)
_cell_measurement_reflns_used 9024
_cell_measurement_temperature 180(1)
_cell_measurement_theta_max 34.97
_cell_measurement_theta_min 2.69
_cell_volume 2146.9(2)
_computing_cell_refinement SAINT
_computing_data_collection SMART
_computing_data_reduction SAINT
_computing_molecular_graphics SHELXTL
_computing_publication_material SHELXTL
_computing_structure_refinement SHELXTL
_computing_structure_solution SHELXTL
_diffrn_ambient_temperature 180(1)
_diffrn_measured_fraction_theta_full 1.000
_diffrn_measured_fraction_theta_max 1.000
_diffrn_measurement_device_type 'Bruker APEX'
_diffrn_measurement_method Omega
_diffrn_radiation_monochromator graphite
_diffrn_radiation_source 'fine-focus sealed tube'
_diffrn_radiation_type MoK\a
_diffrn_radiation_wavelength 0.71073
_diffrn_reflns_av_R_equivalents 0.0302
_diffrn_reflns_av_sigmaI/netI 0.0245
_diffrn_reflns_limit_h_max 10
_diffrn_reflns_limit_h_min -10
_diffrn_reflns_limit_k_max 20
_diffrn_reflns_limit_k_min -20
_diffrn_reflns_limit_l_max 26
_diffrn_reflns_limit_l_min -26
_diffrn_reflns_number 26348
_diffrn_reflns_theta_full 30.00
_diffrn_reflns_theta_max 30.00
_diffrn_reflns_theta_min 1.75
_exptl_absorpt_coefficient_mu 0.147
_exptl_absorpt_correction_type none
_exptl_crystal_colour 'Pale pink'
_exptl_crystal_density_diffrn 1.332
_exptl_crystal_density_method 'not measured'
_exptl_crystal_description 'Needle fragment'
_exptl_crystal_F_000 920
_exptl_crystal_size_max 0.34
_exptl_crystal_size_mid 0.29
_exptl_crystal_size_min 0.25
_refine_diff_density_max 0.392
_refine_diff_density_min -0.229
_refine_diff_density_rms 0.054
_refine_ls_extinction_coef 0.0033(7)
_refine_ls_extinction_expression Fc^*^=kFc[1+0.001xFc^2^\l^3^/sin(2\q)]^-1/4^
_refine_ls_extinction_method SHELXL
_refine_ls_goodness_of_fit_ref 1.972
_refine_ls_hydrogen_treatment mixed
_refine_ls_matrix_type full
_refine_ls_number_parameters 281
_refine_ls_number_reflns 6261
_refine_ls_number_restraints 0
_refine_ls_restrained_S_all 1.972
_refine_ls_R_factor_all 0.0492
_refine_ls_R_factor_gt 0.0425
_refine_ls_shift/su_max 0.013
_refine_ls_shift/su_mean 0.000
_refine_ls_structure_factor_coef Fsqd
_refine_ls_weighting_details 'calc w=1/[\s^2^(Fo^2^)+(0.0250P)^2^+0.0000P] where P=(Fo^2^+2Fc^2^)/3'
_refine_ls_weighting_scheme calc
_refine_ls_wR_factor_gt 0.1007
_refine_ls_wR_factor_ref 0.1018
_reflns_number_gt 5341
_reflns_number_total 6261
_reflns_threshold_expression >2sigma(I)
_cod_data_source_file jo900922q_si_004.cif
_cod_data_source_block rrr1259m
_cod_depositor_comments
;
The following automatic conversions were performed:
'_symmetry_cell_setting' value 'Monoclinic' changed to 'monoclinic'
according to '/home/saulius/struct/CIF-dictionaries/cif_core.dic'
dictionary named 'cif_core.dic' version 2.4.1 from
2010-06-29.

'_exptl_absorpt_correction_type' value 'None' changed to
'none' according to '/home/saulius/struct/CIF-dictionaries/cif_core.dic'
dictionary named 'cif_core.dic' version 2.4.1 from 2010-06-29.

Automatic conversion script
Id: cif_fix_enum 1527 2010-12-29 10:47:43Z saulius 
;
_cod_original_sg_symbol_H-M P2(1)/c
_cod_database_code 4024720

loop_
_symmetry_equiv_pos_as_xyz
'x, y, z'
'-x, y+1/2, -z+1/2'
'-x, -y, -z'
'x, -y-1/2, z-1/2'

loop_
_atom_site_label
_atom_site_type_symbol
_atom_site_fract_x
_atom_site_fract_y
_atom_site_fract_z
_atom_site_U_iso_or_equiv
_atom_site_adp_type
_atom_site_occupancy
_atom_site_symmetry_multiplicity
_atom_site_calc_flag
_atom_site_refinement_flags
_atom_site_disorder_assembly
_atom_site_disorder_group
C1 C -0.19187(14) 0.23509(7) 0.26788(6) 0.0172(2) Uani 1 1 d . . .
C2 C -0.15178(15) 0.14944(8) 0.31236(6) 0.0198(2) Uani 1 1 d . . .
H2 H -0.2048 0.0976 0.2836 0.024 Uiso 1 1 calc R . .
C3 C -0.21972(17) 0.14307(9) 0.38507(7) 0.0269(3) Uani 1 1 d . . .
H3X H -0.2180 0.2032 0.4079 0.032 Uiso 1 1 calc R . .
H3Y H -0.3415 0.1191 0.3801 0.032 Uiso 1 1 calc R . .
C4 C -0.09162(17) 0.07792(9) 0.42804(7) 0.0273(3) Uani 1 1 d . . .
H4X H -0.0750 0.0954 0.4784 0.033 Uiso 1 1 calc R . .
H4Y H -0.1373 0.0153 0.4240 0.033 Uiso 1 1 calc R . .
C5 C 0.07978(17) 0.08513(8) 0.39726(6) 0.0240(3) Uani 1 1 d . . .
C6 C 0.04237(15) 0.13048(8) 0.32835(6) 0.0206(2) Uani 1 1 d . . .
C7 C 0.15823(16) 0.15399(8) 0.28500(6) 0.0232(2) Uani 1 1 d . . .
H7 H 0.2781 0.1360 0.2947 0.028 Uiso 1 1 calc R . .
C8 C 0.09920(16) 0.20724(8) 0.22292(6) 0.0221(2) Uani 1 1 d . . .
H8 H 0.1749 0.2148 0.1876 0.027 Uiso 1 1 calc R . .
C9 C -0.06084(15) 0.24617(8) 0.21443(6) 0.0186(2) Uani 1 1 d . . .
C10 C -0.11807(15) 0.31389(8) 0.15698(6) 0.0209(2) Uani 1 1 d . . .
C11 C -0.26585(15) 0.37277(8) 0.18055(6) 0.0204(2) Uani 1 1 d . . .
H11 H -0.2926 0.4246 0.1473 0.025 Uiso 1 1 calc R . .
C12 C -0.43333(15) 0.31673(8) 0.18542(6) 0.0205(2) Uani 1 1 d . . .
O13 O -0.53285(10) 0.36675(6) 0.23244(4) 0.02371(19) Uani 1 1 d . . .
C14 C -0.42255(15) 0.43946(8) 0.26424(7) 0.0257(3) Uani 1 1 d . . .
H14X H -0.4388 0.4479 0.3144 0.031 Uiso 1 1 calc R . .
H14Y H -0.4487 0.4971 0.2387 0.031 Uiso 1 1 calc R . .
C15 C -0.23761(15) 0.40684(8) 0.25703(6) 0.0213(2) Uani 1 1 d . . .
H15 H -0.1493 0.4570 0.2636 0.026 Uiso 1 1 calc R . .
C16 C -0.18776(15) 0.32669(7) 0.30939(6) 0.0187(2) Uani 1 1 d . . .
H16 H -0.2790 0.3234 0.3424 0.022 Uiso 1 1 calc R . .
C17 C -0.37599(15) 0.22824(7) 0.22466(6) 0.0184(2) Uani 1 1 d . . .
C18 C -0.17448(17) 0.26733(9) 0.08636(6) 0.0290(3) Uani 1 1 d . . .
H18X H -0.2216 0.3125 0.0514 0.044 Uiso 1 1 calc R . .
H18Y H -0.2656 0.2223 0.0920 0.044 Uiso 1 1 calc R . .
H18Z H -0.0724 0.2374 0.0703 0.044 Uiso 1 1 calc R . .
O19 O -0.54306(11) 0.29510(6) 0.12487(5) 0.0261(2) Uani 1 1 d . . .
C20 C -0.59490(18) 0.37003(10) 0.07885(7) 0.0342(3) Uani 1 1 d . . .
H20X H -0.6153 0.4233 0.1071 0.051 Uiso 1 1 calc R . .
H20Y H -0.7035 0.3547 0.0483 0.051 Uiso 1 1 calc R . .
H20Z H -0.5012 0.3831 0.0498 0.051 Uiso 1 1 calc R . .
O21 O -0.46709(11) 0.16205(6) 0.22174(5) 0.0278(2) Uani 1 1 d . . .
O22 O 0.22332(12) 0.05812(7) 0.42396(5) 0.0341(2) Uani 1 1 d . . .
O23 O 0.02593(11) 0.36838(6) 0.13900(5) 0.0284(2) Uani 1 1 d . . .
O24 O 0.10583(12) 0.41748(6) 0.20073(5) 0.0318(2) Uani 1 1 d . . .
C25 C -0.01300(15) 0.34384(8) 0.35234(6) 0.0212(2) Uani 1 1 d . . .
H25 H 0.0884 0.3390 0.3286 0.025 Uiso 1 1 calc R . .
C26 C 0.01408(16) 0.36507(9) 0.41999(7) 0.0262(3) Uani 1 1 d . . .
H26 H -0.0815 0.3625 0.4471 0.031 Uiso 1 1 calc R . .
Si27 Si 0.23570(5) 0.39979(3) 0.463013(19) 0.02666(10) Uani 1 1 d . . .
C28 C 0.23940(19) 0.40045(12) 0.56034(7) 0.0402(4) Uani 1 1 d . . .
H28X H 0.1455 0.4399 0.5731 0.060 Uiso 1 1 calc R . .
H28Y H 0.3538 0.4229 0.5824 0.060 Uiso 1 1 calc R . .
H28Z H 0.2209 0.3389 0.5768 0.060 Uiso 1 1 calc R . .
C29 C 0.40376(19) 0.32021(11) 0.43548(8) 0.0411(4) Uani 1 1 d . . .
H29X H 0.3825 0.2594 0.4529 0.062 Uiso 1 1 calc R . .
H29Y H 0.5219 0.3404 0.4552 0.062 Uiso 1 1 calc R . .
H29Z H 0.3952 0.3191 0.3839 0.062 Uiso 1 1 calc R . .
C30 C 0.2751(2) 0.51557(10) 0.43004(8) 0.0428(4) Uani 1 1 d . . .
H30X H 0.2641 0.5148 0.3784 0.064 Uiso 1 1 calc R . .
H30Y H 0.3939 0.5355 0.4490 0.064 Uiso 1 1 calc R . .
H30Z H 0.1880 0.5573 0.4453 0.064 Uiso 1 1 calc R . .
H24 H 0.213(3) 0.3875(12) 0.2049(9) 0.060(6) Uiso 1 1 d . . .

loop_
_atom_site_aniso_label
_atom_site_aniso_U_11
_atom_site_aniso_U_22
_atom_site_aniso_U_33
_atom_site_aniso_U_23
_atom_site_aniso_U_13
_atom_site_aniso_U_12
C1 0.0148(5) 0.0161(5) 0.0206(5) 0.0011(4) 0.0023(4) 0.0001(4)
C2 0.0193(5) 0.0167(5) 0.0232(6) 0.0025(4) 0.0027(4) 0.0005(4)
C3 0.0270(6) 0.0264(6) 0.0288(7) 0.0084(5) 0.0091(5) 0.0035(5)
C4 0.0341(7) 0.0248(6) 0.0232(6) 0.0038(5) 0.0045(5) 0.0038(5)
C5 0.0288(6) 0.0182(6) 0.0240(6) -0.0018(5) -0.0009(5) 0.0021(5)
C6 0.0207(6) 0.0169(5) 0.0235(6) -0.0010(4) 0.0004(4) 0.0024(4)
C7 0.0196(6) 0.0220(6) 0.0278(6) -0.0009(5) 0.0021(5) 0.0059(5)
C8 0.0205(6) 0.0236(6) 0.0233(6) -0.0006(5) 0.0064(5) 0.0022(5)
C9 0.0181(5) 0.0178(5) 0.0201(5) 0.0000(4) 0.0035(4) -0.0009(4)
C10 0.0166(5) 0.0229(6) 0.0239(6) 0.0046(5) 0.0052(4) -0.0006(4)
C11 0.0168(5) 0.0195(5) 0.0249(6) 0.0053(5) 0.0028(4) 0.0007(4)
C12 0.0161(5) 0.0215(6) 0.0236(6) 0.0015(4) 0.0016(4) 0.0008(4)
O13 0.0163(4) 0.0241(4) 0.0311(5) -0.0018(4) 0.0046(3) 0.0010(3)
C14 0.0223(6) 0.0198(6) 0.0350(7) -0.0016(5) 0.0031(5) 0.0025(5)
C15 0.0187(5) 0.0164(5) 0.0287(6) -0.0002(5) 0.0022(5) -0.0002(4)
C16 0.0162(5) 0.0182(5) 0.0220(6) -0.0007(4) 0.0033(4) 0.0000(4)
C17 0.0168(5) 0.0189(5) 0.0202(5) -0.0004(4) 0.0045(4) 0.0009(4)
C18 0.0282(7) 0.0363(7) 0.0229(6) 0.0010(5) 0.0047(5) 0.0035(6)
O19 0.0218(4) 0.0291(5) 0.0256(4) 0.0038(4) -0.0046(3) -0.0008(4)
C20 0.0273(7) 0.0431(8) 0.0308(7) 0.0124(6) -0.0017(5) 0.0060(6)
O21 0.0216(4) 0.0233(4) 0.0375(5) 0.0043(4) 0.0000(4) -0.0053(3)
O22 0.0321(5) 0.0361(5) 0.0315(5) 0.0042(4) -0.0055(4) 0.0070(4)
O23 0.0209(4) 0.0334(5) 0.0315(5) 0.0079(4) 0.0059(4) -0.0041(4)
O24 0.0222(5) 0.0285(5) 0.0447(6) -0.0003(4) 0.0041(4) -0.0021(4)
C25 0.0174(5) 0.0193(5) 0.0267(6) -0.0002(5) 0.0027(4) 0.0005(4)
C26 0.0216(6) 0.0309(7) 0.0266(6) -0.0030(5) 0.0040(5) -0.0018(5)
Si27 0.02114(18) 0.0336(2) 0.02454(18) -0.00169(15) 0.00032(13) -0.00291(14)
C28 0.0296(7) 0.0612(10) 0.0288(7) -0.0010(7) -0.0007(6) -0.0029(7)
C29 0.0291(8) 0.0513(9) 0.0431(9) -0.0019(7) 0.0047(6) 0.0045(7)
C30 0.0350(8) 0.0412(9) 0.0513(9) 0.0037(7) 0.0019(7) -0.0094(7)

loop_
_atom_type_symbol
_atom_type_description
_atom_type_scat_dispersion_real
_atom_type_scat_dispersion_imag
_atom_type_scat_source
C C 0.0033 0.0016 'International Tables Vol C Tables 4.2.6.8 and 6.1.1.4'
H H 0.0000 0.0000 'International Tables Vol C Tables 4.2.6.8 and 6.1.1.4'
O O 0.0106 0.0060 'International Tables Vol C Tables 4.2.6.8 and 6.1.1.4'
Si Si 0.0817 0.0704 'International Tables Vol C Tables 4.2.6.8 and 6.1.1.4'

loop_
_geom_angle_atom_site_label_1
_geom_angle_atom_site_label_2
_geom_angle_atom_site_label_3
_geom_angle
_geom_angle_site_symmetry_1
_geom_angle_site_symmetry_3
_geom_angle_publ_flag
C9 C1 C2 110.94(9) . . ?
C9 C1 C17 106.24(9) . . ?
C2 C1 C17 110.31(9) . . ?
C9 C1 C16 105.85(9) . . ?
C2 C1 C16 116.27(9) . . ?
C17 C1 C16 106.63(9) . . ?
C6 C2 C1 112.91(9) . . ?
C6 C2 C3 103.95(10) . . ?
C1 C2 C3 118.81(9) . . ?
C4 C3 C2 104.77(10) . . ?
C5 C4 C3 105.88(10) . . ?
O22 C5 C6 125.91(12) . . ?
O22 C5 C4 126.52(11) . . ?
C6 C5 C4 107.57(10) . . ?
C7 C6 C5 127.26(11) . . ?
C7 C6 C2 122.78(11) . . ?
C5 C6 C2 109.95(10) . . ?
C6 C7 C8 119.26(11) . . ?
C9 C8 C7 121.09(11) . . ?
C8 C9 C10 123.21(10) . . ?
C8 C9 C1 122.51(10) . . ?
C10 C9 C1 113.82(9) . . ?
O23 C10 C9 112.65(9) . . ?
O23 C10 C18 100.34(9) . . ?
C9 C10 C18 111.55(10) . . ?
O23 C10 C11 111.41(9) . . ?
C9 C10 C11 108.55(9) . . ?
C18 C10 C11 112.24(10) . . ?
C15 C11 C12 97.85(9) . . ?
C15 C11 C10 116.42(9) . . ?
C12 C11 C10 111.14(9) . . ?
O19 C12 O13 109.12(9) . . ?
O19 C12 C11 119.79(10) . . ?
O13 C12 C11 105.58(9) . . ?
O19 C12 C17 108.45(9) . . ?
O13 C12 C17 105.63(9) . . ?
C11 C12 C17 107.40(9) . . ?
C14 O13 C12 108.34(8) . . ?
O13 C14 C15 103.00(9) . . ?
C14 C15 C11 99.84(9) . . ?
C14 C15 C16 109.66(10) . . ?
C11 C15 C16 110.71(9) . . ?
C25 C16 C15 110.47(9) . . ?
C25 C16 C1 112.51(9) . . ?
C15 C16 C1 110.02(9) . . ?
O21 C17 C1 124.33(10) . . ?
O21 C17 C12 122.83(10) . . ?
C1 C17 C12 112.84(9) . . ?
C12 O19 C20 115.20(10) . . ?
C10 O23 O24 109.93(8) . . ?
C26 C25 C16 126.49(11) . . ?
C25 C26 Si27 121.30(10) . . ?
C28 Si27 C26 110.00(6) . . ?
C28 Si27 C30 110.59(7) . . ?
C26 Si27 C30 106.35(6) . . ?
C28 Si27 C29 111.24(7) . . ?
C26 Si27 C29 108.80(6) . . ?
C30 Si27 C29 109.72(7) . . ?

loop_
_geom_bond_atom_site_label_1
_geom_bond_atom_site_label_2
_geom_bond_distance
_geom_bond_site_symmetry_2
_geom_bond_publ_flag
C1 C9 1.5286(15) . ?
C1 C2 1.5354(15) . ?
C1 C17 1.5431(15) . ?
C1 C16 1.5690(15) . ?
C2 C6 1.5039(16) . ?
C2 C3 1.5483(16) . ?
C3 C4 1.5364(17) . ?
C4 C5 1.5074(18) . ?
C5 O22 1.2179(15) . ?
C5 C6 1.4745(17) . ?
C6 C7 1.3341(17) . ?
C7 C8 1.4488(17) . ?
C8 C9 1.3438(16) . ?
C9 C10 1.5103(16) . ?
C10 O23 1.4412(14) . ?
C10 C18 1.5291(17) . ?
C10 C11 1.5390(16) . ?
C11 C15 1.5366(16) . ?
C11 C12 1.5384(16) . ?
C12 O19 1.3790(14) . ?
C12 O13 1.4526(14) . ?
C12 C17 1.5448(16) . ?
O13 C14 1.4521(14) . ?
C14 C15 1.5172(16) . ?
C15 C16 1.5677(16) . ?
C16 C25 1.4990(16) . ?
C17 O21 1.1990(14) . ?
O19 C20 1.4396(15) . ?
O23 O24 1.4534(13) . ?
C25 C26 1.3222(17) . ?
C26 Si27 1.8601(13) . ?
Si27 C28 1.8586(14) . ?
Si27 C30 1.8631(15) . ?
Si27 C29 1.8674(15) . ?
